data_7055921
loop_
_publ_author_name
'Zeng, Ying'
'Liu, Sui-Jun'
'Liu, Cai-Ming'
'Xie, Yong-Rong'
'Du, Zi-Yi'

_publ_section_title
;
 Diversified magnetic behaviors of new nickel(ii) and copper(ii) azido
 coordination polymers templated by diethyl or triethyl amines
;
_journal_issue 3
_journal_name_full 'New J. Chem.'
_journal_page_first 1212
_journal_paper_doi 10.1039/C6NJ03268K
_journal_volume 41
_journal_year 2017
_chemical_formula_sum 'C6 H16 N8 Ni'
_chemical_formula_weight 258.98
_space_group_crystal_system monoclinic
_space_group_IT_number 14
_space_group_name_Hall '-P 2ybc'
_space_group_name_H-M_alt 'P 1 21/c 1'
_symmetry_space_group_name_Hall '-P 2ybc'
_symmetry_space_group_name_H-M 'P 1 21/c 1'
_atom_sites_solution_hydrogens geom
_audit_creation_method SHELXL-2014/7
_audit_update_record
;
2016-12-18 deposited with the CCDC.
2016-12-22 downloaded from the CCDC.
;
_cell_angle_alpha 90
_cell_angle_beta 97.1130(10)
_cell_angle_gamma 90
_cell_formula_units_Z 4
_cell_length_a 10.4040(8)
_cell_length_b 7.9731(6)
_cell_length_c 13.5232(10)
_cell_measurement_reflns_used 2735
_cell_measurement_temperature 296(2)
_cell_measurement_theta_max 27.44
_cell_measurement_theta_min 2.97
_cell_volume 1113.14(15)
_computing_cell_refinement 'Bruker SMART'
_computing_data_collection 'Bruker SMART'
_computing_data_reduction 'Bruker SAINT'
_computing_molecular_graphics 'Bruker SHELXTL'
_computing_publication_material 'Bruker SHELXTL'
_computing_structure_refinement 'SHELXL-2014/7 (Sheldrick, 2014)'
_computing_structure_solution 'Bruker SHELXTL'
_diffrn_ambient_temperature 296(2)
_diffrn_measured_fraction_theta_full 0.997
_diffrn_measured_fraction_theta_max 0.993
_diffrn_measurement_device_type 'CCD area detector'
_diffrn_measurement_method 'phi and omega scans'
_diffrn_radiation_type MoK\a
_diffrn_radiation_wavelength 0.71073
_diffrn_reflns_av_R_equivalents 0.0171
_diffrn_reflns_av_unetI/netI 0.0218
_diffrn_reflns_Laue_measured_fraction_full 0.997
_diffrn_reflns_Laue_measured_fraction_max 0.993
_diffrn_reflns_limit_h_max 11
_diffrn_reflns_limit_h_min -13
_diffrn_reflns_limit_k_max 9
_diffrn_reflns_limit_k_min -10
_diffrn_reflns_limit_l_max 17
_diffrn_reflns_limit_l_min -17
_diffrn_reflns_number 6186
_diffrn_reflns_point_group_measured_fraction_full 0.997
_diffrn_reflns_point_group_measured_fraction_max 0.993
_diffrn_reflns_theta_full 25.242
_diffrn_reflns_theta_max 27.492
_diffrn_reflns_theta_min 2.972
_exptl_absorpt_coefficient_mu 1.727
_exptl_absorpt_correction_T_max 0.7456
_exptl_absorpt_correction_T_min 0.6591
_exptl_absorpt_correction_type multi-scan
_exptl_absorpt_process_details 'SADABS (Bruker, 2008)'
_exptl_crystal_colour green
_exptl_crystal_density_diffrn 1.545
_exptl_crystal_description block
_exptl_crystal_F_000 544
_exptl_crystal_size_max 0.25
_exptl_crystal_size_mid 0.18
_exptl_crystal_size_min 0.12
_refine_diff_density_max 0.286
_refine_diff_density_min -0.196
_refine_diff_density_rms 0.044
_refine_ls_extinction_method none
_refine_ls_goodness_of_fit_ref 1.011
_refine_ls_hydrogen_treatment constr
_refine_ls_matrix_type full
_refine_ls_number_parameters 136
_refine_ls_number_reflns 2540
_refine_ls_number_restraints 0
_refine_ls_restrained_S_all 1.011
_refine_ls_R_factor_all 0.0282
_refine_ls_R_factor_gt 0.0219
_refine_ls_shift/su_max 0.001
_refine_ls_shift/su_mean 0.000
_refine_ls_structure_factor_coef Fsqd
_refine_ls_weighting_details 'w=1/[\s^2^(Fo^2^)+(0.0275P)^2^+0.1543P] where P=(Fo^2^+2Fc^2^)/3'
_refine_ls_weighting_scheme calc
_refine_ls_wR_factor_gt 0.0523
_refine_ls_wR_factor_ref 0.0549
_reflns_Friedel_coverage 0.000
_reflns_number_gt 2168
_reflns_number_total 2540
_reflns_threshold_expression 'I > 2\s(I)'
_cod_data_source_file c6nj03268k2.cif
_cod_data_source_block 1
_cod_depositor_comments 'Adding full bibliography for 7055920--7055922.cif.'
_cod_database_code 7055921
_shelx_shelxl_version_number 2014/7
_shelx_space_group_comment
; 
The symmetry employed for this shelxl refinement is uniquely defined 
by the following loop, which should always be used as a source of 
symmetry information in preference to the above space-group names. 
They are only intended as comments. 
;

loop_
_space_group_symop_operation_xyz
'x, y, z'
'-x, y+1/2, -z+1/2'
'-x, -y, -z'
'x, -y-1/2, z-1/2'

loop_
_atom_site_label
_atom_site_type_symbol
_atom_site_fract_x
_atom_site_fract_y
_atom_site_fract_z
_atom_site_U_iso_or_equiv
_atom_site_adp_type
_atom_site_occupancy
_atom_site_site_symmetry_order
_atom_site_calc_flag
_atom_site_refinement_flags_posn
_atom_site_refinement_flags_adp
Ni1 Ni 0.43765(2) 0.48768(2) 0.10573(2) 0.02406(7) Uani 1 1 d . .
N1 N 0.53932(13) 0.44668(18) 0.24968(9) 0.0356(3) Uani 1 1 d . .
N2 N 0.53315(11) 0.34299(15) 0.31041(8) 0.0258(3) Uani 1 1 d . .
N3 N 0.52723(14) 0.24686(17) 0.37483(9) 0.0369(3) Uani 1 1 d . .
N4 N 0.61939(12) 0.46609(16) 0.04727(9) 0.0298(3) Uani 1 1 d . .
N5 N 0.71799(13) 0.48074(17) 0.10186(10) 0.0363(3) Uani 1 1 d . .
N6 N 0.81233(16) 0.4929(3) 0.15523(12) 0.0725(7) Uani 1 1 d . .
N7 N 0.40835(13) 0.23495(16) 0.08009(9) 0.0358(3) Uani 1 1 d . .
H7A H 0.4323 0.2072 0.0213 0.043 Uiso 1 1 calc R U
H7B H 0.4557 0.1757 0.1271 0.043 Uiso 1 1 calc R U
N8 N 0.24590(13) 0.47339(17) 0.16175(9) 0.0330(3) Uani 1 1 d . .
C1 C 0.27090(18) 0.1979(2) 0.08121(14) 0.0474(4) Uani 1 1 d . .
H1A H 0.2583 0.0781 0.0879 0.057 Uiso 1 1 calc R U
H1B H 0.2215 0.2349 0.0195 0.057 Uiso 1 1 calc R U
C2 C 0.22595(17) 0.2894(2) 0.16868(13) 0.0457(4) Uani 1 1 d . .
H2A H 0.1347 0.2667 0.1707 0.055 Uiso 1 1 calc R U
H2B H 0.2734 0.2479 0.2301 0.055 Uiso 1 1 calc R U
C3 C 0.13642(16) 0.5448(2) 0.09328(13) 0.0430(4) Uani 1 1 d . .
H3A H 0.0561 0.5199 0.1198 0.052 Uiso 1 1 calc R U
H3B H 0.1333 0.4893 0.0292 0.052 Uiso 1 1 calc R U
C4 C 0.1444(2) 0.7320(3) 0.07734(15) 0.0586(5) Uani 1 1 d . .
H4A H 0.0708 0.7683 0.0326 0.088 Uiso 1 1 calc R U
H4B H 0.1451 0.7887 0.1400 0.088 Uiso 1 1 calc R U
H4C H 0.2224 0.7580 0.0493 0.088 Uiso 1 1 calc R U
C5 C 0.24895(17) 0.5491(3) 0.26354(12) 0.0456(4) Uani 1 1 d . .
H5A H 0.2662 0.6682 0.2586 0.055 Uiso 1 1 calc R U
H5B H 0.3209 0.5002 0.3064 0.055 Uiso 1 1 calc R U
C6 C 0.1265(2) 0.5274(3) 0.31359(15) 0.0707(7) Uani 1 1 d . .
H6A H 0.1383 0.5799 0.3779 0.106 Uiso 1 1 calc R U
H6B H 0.0547 0.5785 0.2732 0.106 Uiso 1 1 calc R U
H6C H 0.1095 0.4100 0.3211 0.106 Uiso 1 1 calc R U

loop_
_atom_site_aniso_label
_atom_site_aniso_U_11
_atom_site_aniso_U_22
_atom_site_aniso_U_33
_atom_site_aniso_U_23
_atom_site_aniso_U_13
_atom_site_aniso_U_12
Ni1 0.02752(11) 0.02470(11) 0.02033(10) 0.00025(7) 0.00438(7) -0.00194(7)
N1 0.0417(8) 0.0398(8) 0.0249(6) 0.0075(6) 0.0025(6) -0.0050(6)
N2 0.0275(6) 0.0280(6) 0.0217(6) -0.0048(5) 0.0026(5) 0.0006(5)
N3 0.0537(9) 0.0287(7) 0.0295(6) 0.0046(5) 0.0100(6) 0.0045(6)
N4 0.0272(7) 0.0399(7) 0.0224(6) 0.0007(5) 0.0037(5) -0.0009(5)
N5 0.0313(7) 0.0513(9) 0.0272(6) -0.0030(6) 0.0074(6) 0.0006(6)
N6 0.0335(9) 0.143(2) 0.0399(9) -0.0152(10) -0.0006(7) -0.0067(10)
N7 0.0480(8) 0.0281(7) 0.0319(6) 0.0009(5) 0.0067(6) -0.0030(6)
N8 0.0305(7) 0.0408(8) 0.0285(6) 0.0020(5) 0.0068(5) -0.0031(5)
C1 0.0532(11) 0.0340(9) 0.0537(10) -0.0017(8) 0.0017(9) -0.0155(8)
C2 0.0402(10) 0.0480(11) 0.0504(10) 0.0106(8) 0.0114(8) -0.0134(8)
C3 0.0289(8) 0.0657(12) 0.0352(8) 0.0058(8) 0.0070(7) 0.0019(8)
C4 0.0541(12) 0.0627(13) 0.0598(12) 0.0120(10) 0.0107(10) 0.0209(10)
C5 0.0398(10) 0.0666(12) 0.0318(8) -0.0045(8) 0.0100(7) -0.0001(9)
C6 0.0536(13) 0.119(2) 0.0444(11) -0.0064(12) 0.0250(10) 0.0021(12)

loop_
_atom_type_symbol
_atom_type_description
_atom_type_scat_dispersion_real
_atom_type_scat_dispersion_imag
_atom_type_scat_source
C C 0.0033 0.0016 'International Tables Vol C Tables 4.2.6.8 and 6.1.1.4'
H H 0.0000 0.0000 'International Tables Vol C Tables 4.2.6.8 and 6.1.1.4'
N N 0.0061 0.0033 'International Tables Vol C Tables 4.2.6.8 and 6.1.1.4'
Ni Ni 0.3393 1.1124 'International Tables Vol C Tables 4.2.6.8 and 6.1.1.4'

loop_
_geom_angle_atom_site_label_1
_geom_angle_atom_site_label_2
_geom_angle_atom_site_label_3
_geom_angle
_geom_angle_site_symmetry_1
_geom_angle_site_symmetry_3
N7 Ni1 N3 176.96(5) . 2_655
N7 Ni1 N4 89.31(5) . 3_665
N3 Ni1 N4 88.54(5) 2_655 3_665
N7 Ni1 N1 92.88(5) . .
N3 Ni1 N1 88.72(5) 2_655 .
N4 Ni1 N1 166.54(5) 3_665 .
N7 Ni1 N4 88.76(5) . .
N3 Ni1 N4 88.71(5) 2_655 .
N4 Ni1 N4 78.85(5) 3_665 .
N1 Ni1 N4 87.92(5) . .
N7 Ni1 N8 83.51(5) . .
N3 Ni1 N8 99.01(5) 2_655 .
N4 Ni1 N8 100.81(5) 3_665 .
N1 Ni1 N8 92.63(5) . .
N4 Ni1 N8 172.26(5) . .
N2 N1 Ni1 133.36(11) . .
N3 N2 N1 176.18(14) . .
N2 N3 Ni1 135.37(11) . 2_645
N5 N4 Ni1 134.79(11) . 3_665
N5 N4 Ni1 119.59(10) . .
Ni1 N4 Ni1 101.15(5) 3_665 .
N6 N5 N4 178.98(19) . .
C1 N7 Ni1 108.69(10) . .
C2 N8 C3 108.33(14) . .
C2 N8 C5 109.07(13) . .
C3 N8 C5 110.15(13) . .
C2 N8 Ni1 102.14(10) . .
C3 N8 Ni1 114.72(9) . .
C5 N8 Ni1 111.98(10) . .
N7 C1 C2 107.94(14) . .
N8 C2 C1 111.59(13) . .
N8 C3 C4 114.50(15) . .
N8 C5 C6 115.96(16) . .

loop_
_geom_bond_atom_site_label_1
_geom_bond_atom_site_label_2
_geom_bond_distance
_geom_bond_site_symmetry_2
Ni1 N7 2.0610(13) .
Ni1 N3 2.1093(13) 2_655
Ni1 N4 2.1130(12) 3_665
Ni1 N1 2.1226(13) .
Ni1 N4 2.1447(12) .
Ni1 N8 2.2229(13) .
N1 N2 1.1726(17) .
N2 N3 1.1677(16) .
N3 Ni1 2.1093(13) 2_645
N4 N5 1.1930(18) .
N4 Ni1 2.1130(12) 3_665
N5 N6 1.148(2) .
N7 C1 1.462(2) .
N8 C2 1.486(2) .
N8 C3 1.489(2) .
N8 C5 1.500(2) .
C1 C2 1.512(3) .
C3 C4 1.512(3) .
C5 C6 1.525(3) .
